data_7060387
loop_
_publ_author_name
'Mondal, Rajarshi'
'Braun, Jason D.'
'Lozada, Issiah B.'
'Nickel, Rachel'
'van Lierop, Johan'
'Herbert, David E.'

_publ_section_title
;
 Group VIII coordination complexes of bidentate P^N ligands bearing
 \p-extended quinoline or phenanthridine N-heterocycles
;
_journal_issue 9
_journal_name_full 'New Journal of Chemistry'
_journal_page_first 4427
_journal_page_last 4436
_journal_paper_doi 10.1039/D1NJ00254F
_journal_volume 45
_journal_year 2021
_chemical_formula_moiety 'C78 H60 N3 P3 Ru, 2(F6 P)'
_chemical_formula_sum 'C78 H60 F12 N3 P5 Ru'
_chemical_formula_weight 1523.21
_space_group_crystal_system triclinic
_space_group_IT_number 2
_space_group_name_Hall '-P 1'
_space_group_name_H-M_alt 'P -1'
_atom_sites_solution_hydrogens geom
_atom_sites_solution_primary dual
_audit_creation_date 2019-02-08
_audit_creation_method
;
Olex2 1.2
(compiled May 18 2018 14:05:52 for OlexSys, GUI svn.r5506)
;
_audit_update_record
;
2021-01-05 deposited with the CCDC.	2021-02-09 downloaded from the CCDC.
;
_cell_angle_alpha 71.268(2)
_cell_angle_beta 78.496(2)
_cell_angle_gamma 76.944(2)
_cell_formula_units_Z 2
_cell_length_a 13.8277(6)
_cell_length_b 14.1535(7)
_cell_length_c 21.4310(10)
_cell_measurement_reflns_used 9911
_cell_measurement_temperature 150(2)
_cell_measurement_theta_max 27.42
_cell_measurement_theta_min 2.47
_cell_volume 3832.6(3)
_computing_cell_refinement 'SAINT V8.38A (?, 2016)'
_computing_data_reduction 'SAINT V8.38A (?, 2016)'
_computing_molecular_graphics 'Olex2 (Dolomanov et al., 2009)'
_computing_publication_material 'Olex2 (Dolomanov et al., 2009)'
_computing_structure_refinement 'ShelXL (Sheldrick, 2015)'
_computing_structure_solution 'ShelXT (Sheldrick, 2015)'
_diffrn_ambient_temperature 150.0
_diffrn_measured_fraction_theta_full 0.999
_diffrn_measured_fraction_theta_max 0.996
_diffrn_measurement_device_type 'Bruker D8 Quest ECO CMOS'
_diffrn_measurement_method '\f and \w scans'
_diffrn_radiation_type MoK\a
_diffrn_radiation_wavelength 0.71073
_diffrn_reflns_av_R_equivalents 0.0759
_diffrn_reflns_av_unetI/netI 0.0552
_diffrn_reflns_Laue_measured_fraction_full 0.999
_diffrn_reflns_Laue_measured_fraction_max 0.996
_diffrn_reflns_limit_h_max 18
_diffrn_reflns_limit_h_min -18
_diffrn_reflns_limit_k_max 18
_diffrn_reflns_limit_k_min -18
_diffrn_reflns_limit_l_max 27
_diffrn_reflns_limit_l_min -27
_diffrn_reflns_number 105451
_diffrn_reflns_point_group_measured_fraction_full 0.999
_diffrn_reflns_point_group_measured_fraction_max 0.996
_diffrn_reflns_theta_full 25.242
_diffrn_reflns_theta_max 27.632
_diffrn_reflns_theta_min 2.310
_diffrn_standards_number 0
_exptl_absorpt_coefficient_mu 0.381
_exptl_absorpt_correction_T_max 0.7456
_exptl_absorpt_correction_T_min 0.7036
_exptl_absorpt_correction_type multi-scan
_exptl_absorpt_process_details
;
SADABS-2016/2 (Bruker,2016) was used for absorption correction.
wR2(int) was 0.0747 before and 0.0674 after correction.
The Ratio of minimum to maximum transmission is 0.9437.
The \l/2 correction factor is Not present.
;
_exptl_crystal_colour yellow
_exptl_crystal_colour_primary yellow
_exptl_crystal_density_diffrn 1.320
_exptl_crystal_description block
_exptl_crystal_F_000 1552
_exptl_crystal_size_max 0.37
_exptl_crystal_size_mid 0.21
_exptl_crystal_size_min 0.17
_refine_diff_density_max 3.839
_refine_diff_density_min -1.646
_refine_diff_density_rms 0.140
_refine_ls_extinction_method none
_refine_ls_goodness_of_fit_ref 1.044
_refine_ls_hydrogen_treatment constr
_refine_ls_matrix_type full
_refine_ls_number_parameters 900
_refine_ls_number_reflns 17778
_refine_ls_number_restraints 27
_refine_ls_restrained_S_all 1.045
_refine_ls_R_factor_all 0.1056
_refine_ls_R_factor_gt 0.0770
_refine_ls_shift/su_max 0.002
_refine_ls_shift/su_mean 0.000
_refine_ls_structure_factor_coef Fsqd
_refine_ls_weighting_details 'w=1/[\s^2^(Fo^2^)+(0.1225P)^2^+14.5222P] where P=(Fo^2^+2Fc^2^)/3'
_refine_ls_weighting_scheme calc
_refine_ls_wR_factor_gt 0.2125
_refine_ls_wR_factor_ref 0.2327
_reflns_Friedel_coverage 0.000
_reflns_number_gt 13034
_reflns_number_total 17778
_reflns_threshold_expression 'I > 2\s(I)'
_cod_data_source_file d1nj00254f2.cif
_cod_data_source_block deh241
_cod_depositor_comments 'Adding full bibliography for 7060382--7060389.cif.'
_cod_database_code 7060387
_shelx_shelxl_version_number 2018/3
_shelx_space_group_comment
;
The symmetry employed for this shelxl refinement is uniquely defined
by the following loop, which should always be used as a source of
symmetry information in preference to the above space-group names.
They are only intended as comments.
;
_shelx_estimated_absorpt_t_max 0.938
_shelx_estimated_absorpt_t_min 0.872
_olex2_refinement_description
;
1. Fixed Uiso
 At 1.2 times of:
  All C(H) groups
 At 1.5 times of:
  All C(H,H,H) groups
2. Restrained distances
 P5A-F7A = P5A-F8A = P5A-F9A = P5A-F10A = P5A-F11A = P5A-F12A
 1.54645 with sigma of 0.04
 F7A-F10A = F8A-F11A = F9A-F12A
 3.0929 with sigma of 0.04
 P5A-F7A \\sim P5A-F8A \\sim P5A-F9A \\sim P5A-F10A \\sim P5A-F11A \\sim
P5A-F12A
 with sigma of 0.02
 F9A-F12A \\sim F8A-F11A \\sim F7A-F10A
 with sigma of 0.02
3. Uiso/Uaniso restraints and constraints
Uanis(F7A) = Uanis(F8A) = Uanis(F9A) = Uanis(F10A) = Uanis(F11A) = Uanis(F12A)
Uanis(F7B) = Uanis(F8B) = Uanis(F9B) = Uanis(F10B) = Uanis(F11B) = Uanis(F12B)
4. Others
 Sof(P5B)=Sof(F7B)=Sof(F8B)=Sof(F9B)=Sof(F10B)=Sof(F11B)=Sof(F12B)=1-FVAR(1)
 Sof(P5A)=Sof(F7A)=Sof(F8A)=Sof(F9A)=Sof(F10A)=Sof(F11A)=Sof(F12A)=FVAR(1)
 1(DANG)=FVAR(2)
 1(DANG)=2*FVAR(3)
5.a Aromatic/amide H refined with riding coordinates:
 C1(H1), C3(H3), C4(H4), C5(H5), C6(H6), C11(H11), C13(H13), C16(H16),
 C17(H17), C18(H18), C19(H19), C20(H20), C22(H22), C23(H23), C24(H24), C25(H25),
  C26(H26), C27(H27), C29(H29), C30(H30), C31(H31), C32(H32), C37(H37),
 C39(H39), C42(H42), C43(H43), C44(H44), C45(H45), C46(H46), C48(H48), C49(H49),
  C50(H50), C51(H51), C52(H52), C53(H53), C55(H55), C56(H56), C57(H57),
 C58(H58), C63(H63), C65(H65), C68(H68), C69(H69), C70(H70), C71(H71), C72(H72),
  C74(H74), C75(H75), C76(H76), C77(H77), C78(H78)
5.b Idealised Me refined as rotating group:
 C14(H14A,H14B,H14C), C40(H40A,H40B,H40C), C66(H66A,H66B,H66C)
;
_olex2_submission_special_instructions 'No special instructions were received'

loop_
_space_group_symop_operation_xyz
'x, y, z'
'-x, -y, -z'

loop_
_atom_site_label
_atom_site_type_symbol
_atom_site_fract_x
_atom_site_fract_y
_atom_site_fract_z
_atom_site_U_iso_or_equiv
_atom_site_adp_type
_atom_site_occupancy
_atom_site_site_symmetry_order
_atom_site_calc_flag
_atom_site_refinement_flags_posn
_atom_site_refinement_flags_adp
_atom_site_refinement_flags_occupancy
_atom_site_disorder_assembly
_atom_site_disorder_group
C1 C 0.3181(4) 0.7303(4) 0.6157(2) 0.0319(11) Uani 1 1 d . . . . .
H1 H 0.378775 0.683115 0.613818 0.038 Uiso 1 1 calc R . . . .
C2 C 0.2971(4) 0.8086(4) 0.5566(2) 0.0357(12) Uani 1 1 d . . . . .
C3 C 0.3666(6) 0.8159(6) 0.4983(3) 0.0516(16) Uani 1 1 d . . . . .
H3 H 0.425417 0.766041 0.497539 0.062 Uiso 1 1 calc R . . . .
C4 C 0.3489(7) 0.8956(7) 0.4423(3) 0.072(2) Uani 1 1 d . . . . .
H4 H 0.395444 0.901121 0.402761 0.086 Uiso 1 1 calc R . . . .
C5 C 0.2618(7) 0.9687(6) 0.4440(3) 0.067(2) Uani 1 1 d . . . . .
H5 H 0.250310 1.024024 0.405424 0.080 Uiso 1 1 calc R . . . .
C6 C 0.1936(6) 0.9620(5) 0.4998(3) 0.0497(16) Uani 1 1 d . . . . .
H6 H 0.134573 1.011703 0.499581 0.060 Uiso 1 1 calc R . . . .
C7 C 0.2101(5) 0.8816(4) 0.5580(3) 0.0358(12) Uani 1 1 d . . . . .
C8 C 0.1428(4) 0.8700(4) 0.6192(3) 0.0315(11) Uani 1 1 d . . . . .
C9 C 0.1676(4) 0.7864(4) 0.6749(2) 0.0250(10) Uani 1 1 d . . . . .
C10 C 0.1005(4) 0.7720(4) 0.7344(2) 0.0251(10) Uani 1 1 d . . . . .
C11 C 0.0142(4) 0.8414(4) 0.7399(3) 0.0310(11) Uani 1 1 d . . . . .
H11 H -0.030312 0.830881 0.780496 0.037 Uiso 1 1 calc R . . . .
C12 C -0.0094(4) 0.9277(4) 0.6866(3) 0.0350(12) Uani 1 1 d . . . . .
C13 C 0.0536(4) 0.9393(4) 0.6276(3) 0.0366(12) Uani 1 1 d . . . . .
H13 H 0.036738 0.996125 0.590949 0.044 Uiso 1 1 calc R . . . .
C14 C -0.1031(5) 1.0050(5) 0.6947(4) 0.0484(16) Uani 1 1 d . . . . .
H14A H -0.155509 0.970654 0.725541 0.073 Uiso 1 1 calc GR . . . .
H14B H -0.126418 1.039268 0.651380 0.073 Uiso 1 1 calc GR . . . .
H14C H -0.087907 1.054990 0.712394 0.073 Uiso 1 1 calc GR . . . .
C15 C 0.0515(3) 0.5738(4) 0.7983(2) 0.0243(9) Uani 1 1 d . . . . .
C16 C 0.0389(4) 0.4858(4) 0.8505(2) 0.0284(10) Uani 1 1 d . . . . .
H16 H 0.069769 0.471413 0.889136 0.034 Uiso 1 1 calc R . . . .
C17 C -0.0179(4) 0.4197(4) 0.8466(3) 0.0357(12) Uani 1 1 d . . . . .
H17 H -0.026784 0.361086 0.882979 0.043 Uiso 1 1 calc R . . . .
C18 C -0.0615(4) 0.4378(5) 0.7908(3) 0.0435(14) Uani 1 1 d . . . . .
H18 H -0.098913 0.391103 0.788004 0.052 Uiso 1 1 calc R . . . .
C19 C -0.0506(4) 0.5245(5) 0.7388(3) 0.0429(14) Uani 1 1 d . . . . .
H19 H -0.081457 0.537447 0.700313 0.051 Uiso 1 1 calc R . . . .
C20 C 0.0049(4) 0.5928(4) 0.7419(3) 0.0348(12) Uani 1 1 d . . . . .
H20 H 0.011359 0.652431 0.705988 0.042 Uiso 1 1 calc R . . . .
C21 C 0.0752(4) 0.6954(4) 0.8756(2) 0.0248(10) Uani 1 1 d . . . . .
C22 C 0.1286(4) 0.7415(4) 0.9029(3) 0.0304(11) Uani 1 1 d . . . . .
H22 H 0.195343 0.749742 0.883521 0.037 Uiso 1 1 calc R . . . .
C23 C 0.0863(5) 0.7752(4) 0.9577(3) 0.0374(12) Uani 1 1 d . . . . .
H23 H 0.123146 0.807135 0.975489 0.045 Uiso 1 1 calc R . . . .
C24 C -0.0109(5) 0.7619(4) 0.9864(3) 0.0384(13) Uani 1 1 d . . . . .
H24 H -0.040104 0.783447 1.024679 0.046 Uiso 1 1 calc R . . . .
C25 C -0.0647(5) 0.7182(5) 0.9598(3) 0.0424(14) Uani 1 1 d . . . . .
H25 H -0.131562 0.710365 0.979199 0.051 Uiso 1 1 calc R . . . .
C26 C -0.0210(4) 0.6844(4) 0.9036(3) 0.0313(11) Uani 1 1 d . . . . .
H26 H -0.058597 0.654037 0.885164 0.038 Uiso 1 1 calc R . . . .
C27 C 0.4811(4) 0.4950(4) 0.6895(2) 0.0290(10) Uani 1 1 d . . . . .
H27 H 0.431148 0.458732 0.689342 0.035 Uiso 1 1 calc R . . . .
C28 C 0.5810(4) 0.4617(4) 0.6627(3) 0.0333(11) Uani 1 1 d . . . . .
C29 C 0.6053(5) 0.3757(5) 0.6392(3) 0.0461(15) Uani 1 1 d . . . . .
H29 H 0.553978 0.339737 0.641084 0.055 Uiso 1 1 calc R . . . .
C30 C 0.7006(5) 0.3435(6) 0.6139(4) 0.0598(19) Uani 1 1 d . . . . .
H30 H 0.716682 0.284511 0.599215 0.072 Uiso 1 1 calc R . . . .
C31 C 0.7759(5) 0.3997(6) 0.6097(4) 0.061(2) Uani 1 1 d . . . . .
H31 H 0.842435 0.379195 0.590712 0.073 Uiso 1 1 calc R . . . .
C32 C 0.7544(5) 0.4823(6) 0.6325(3) 0.0501(16) Uani 1 1 d . . . . .
H32 H 0.806260 0.518194 0.629745 0.060 Uiso 1 1 calc R . . . .
C33 C 0.6565(4) 0.5154(4) 0.6601(3) 0.0356(12) Uani 1 1 d . . . . .
C34 C 0.6280(4) 0.6004(4) 0.6874(2) 0.0302(11) Uani 1 1 d . . . . .
C35 C 0.5266(4) 0.6245(4) 0.7147(2) 0.0249(9) Uani 1 1 d . . . . .
C36 C 0.5000(4) 0.7025(4) 0.7454(2) 0.0252(10) Uani 1 1 d . . . . .
C37 C 0.5709(4) 0.7530(4) 0.7496(3) 0.0302(11) Uani 1 1 d . . . . .
H37 H 0.551416 0.804445 0.771483 0.036 Uiso 1 1 calc R . . . .
C38 C 0.6715(4) 0.7309(4) 0.7226(3) 0.0339(12) Uani 1 1 d . . . . .
C39 C 0.6969(4) 0.6554(4) 0.6919(3) 0.0351(12) Uani 1 1 d . . . . .
H39 H 0.764605 0.639991 0.672843 0.042 Uiso 1 1 calc R . . . .
C40 C 0.7481(5) 0.7883(5) 0.7279(3) 0.0468(15) Uani 1 1 d . . . . .
H40A H 0.718424 0.860085 0.720523 0.070 Uiso 1 1 calc GR . . . .
H40B H 0.806599 0.781270 0.694318 0.070 Uiso 1 1 calc GR . . . .
H40C H 0.768784 0.760631 0.772339 0.070 Uiso 1 1 calc GR . . . .
C41 C 0.3276(4) 0.8606(4) 0.7285(3) 0.0311(11) Uani 1 1 d . . . . .
C42 C 0.2385(4) 0.9181(4) 0.7492(3) 0.0352(12) Uani 1 1 d . . . . .
H42 H 0.202267 0.892372 0.791783 0.042 Uiso 1 1 calc R . . . .
C43 C 0.2023(5) 1.0123(4) 0.7085(4) 0.0469(15) Uani 1 1 d . . . . .
H43 H 0.141530 1.051065 0.723176 0.056 Uiso 1 1 calc R . . . .
C44 C 0.2547(6) 1.0502(5) 0.6462(4) 0.0574(19) Uani 1 1 d . . . . .
H44 H 0.229417 1.114342 0.617894 0.069 Uiso 1 1 calc R . . . .
C45 C 0.3436(6) 0.9944(5) 0.6255(3) 0.0528(17) Uani 1 1 d . . . . .
H45 H 0.380067 1.020643 0.583117 0.063 Uiso 1 1 calc R . . . .
C46 C 0.3797(5) 0.9007(4) 0.6662(3) 0.0375(12) Uani 1 1 d . . . . .
H46 H 0.441184 0.862993 0.651526 0.045 Uiso 1 1 calc R . . . .
C47 C 0.3782(4) 0.7519(4) 0.8576(2) 0.0259(10) Uani 1 1 d . . . . .
C48 C 0.3756(4) 0.6728(4) 0.9158(3) 0.0312(11) Uani 1 1 d . . . . .
H48 H 0.371993 0.607570 0.913913 0.037 Uiso 1 1 calc R . . . .
C49 C 0.3781(4) 0.6861(5) 0.9764(3) 0.0397(13) Uani 1 1 d . . . . .
H49 H 0.373653 0.631137 1.015833 0.048 Uiso 1 1 calc R . . . .
C50 C 0.3872(5) 0.7797(5) 0.9794(3) 0.0480(16) Uani 1 1 d . . . . .
H50 H 0.388269 0.789984 1.020928 0.058 Uiso 1 1 calc R . . . .
C51 C 0.3946(5) 0.8582(5) 0.9213(4) 0.0518(17) Uani 1 1 d . . . . .
H51 H 0.403770 0.921800 0.922973 0.062 Uiso 1 1 calc R . . . .
C52 C 0.3889(5) 0.8462(4) 0.8611(3) 0.0399(13) Uani 1 1 d . . . . .
H52 H 0.392218 0.901680 0.821914 0.048 Uiso 1 1 calc R . . . .
C53 C 0.2235(4) 0.5105(4) 0.6764(2) 0.0271(10) Uani 1 1 d . . . . .
H53 H 0.231460 0.573750 0.644374 0.033 Uiso 1 1 calc R . . . .
C54 C 0.1793(4) 0.4435(4) 0.6583(3) 0.0328(11) Uani 1 1 d . . . . .
C55 C 0.1441(5) 0.4740(5) 0.5959(3) 0.0427(14) Uani 1 1 d . . . . .
H55 H 0.154734 0.536774 0.564351 0.051 Uiso 1 1 calc R . . . .
C56 C 0.0944(6) 0.4112(5) 0.5819(3) 0.0532(18) Uani 1 1 d . . . . .
H56 H 0.071156 0.430518 0.539943 0.064 Uiso 1 1 calc R . . . .
C57 C 0.0776(6) 0.3205(5) 0.6278(4) 0.0544(18) Uani 1 1 d . . . . .
H57 H 0.042049 0.278909 0.617116 0.065 Uiso 1 1 calc R . . . .
C58 C 0.1112(5) 0.2887(5) 0.6888(3) 0.0449(15) Uani 1 1 d . . . . .
H58 H 0.098479 0.226286 0.720051 0.054 Uiso 1 1 calc R . . . .
C59 C 0.1648(4) 0.3503(4) 0.7044(3) 0.0317(11) Uani 1 1 d . . . . .
C60 C 0.2035(4) 0.3246(4) 0.7670(2) 0.0271(10) Uani 1 1 d . . . . .
C61 C 0.2478(3) 0.3954(3) 0.7797(2) 0.0230(9) Uani 1 1 d . . . . .
C62 C 0.2847(3) 0.3718(4) 0.8404(2) 0.0236(9) Uani 1 1 d . . . . .
C63 C 0.2780(4) 0.2789(4) 0.8873(3) 0.0294(10) Uani 1 1 d . . . . .
H63 H 0.303682 0.263525 0.928060 0.035 Uiso 1 1 calc R . . . .
C64 C 0.2338(4) 0.2071(4) 0.8758(3) 0.0318(11) Uani 1 1 d . . . . .
C65 C 0.1969(4) 0.2315(4) 0.8162(3) 0.0328(11) Uani 1 1 d . . . . .
H65 H 0.165897 0.183845 0.808227 0.039 Uiso 1 1 calc R . . . .
C66 C 0.2297(5) 0.1047(4) 0.9270(3) 0.0447(14) Uani 1 1 d . . . . .
H66A H 0.298083 0.068164 0.932792 0.067 Uiso 1 1 calc GR . . . .
H66B H 0.194152 0.065413 0.911880 0.067 Uiso 1 1 calc GR . . . .
H66C H 0.194395 0.114388 0.969552 0.067 Uiso 1 1 calc GR . . . .
C67 C 0.4792(3) 0.4083(4) 0.8439(2) 0.0246(9) Uani 1 1 d . . . . .
C68 C 0.5493(4) 0.4596(4) 0.8519(2) 0.0296(10) Uani 1 1 d . . . . .
H68 H 0.527102 0.521585 0.862960 0.036 Uiso 1 1 calc R . . . .
C69 C 0.6511(4) 0.4205(4) 0.8437(3) 0.0364(12) Uani 1 1 d . . . . .
H69 H 0.698328 0.456206 0.848526 0.044 Uiso 1 1 calc R . . . .
C70 C 0.6838(4) 0.3298(5) 0.8285(3) 0.0436(14) Uani 1 1 d . . . . .
H70 H 0.753431 0.303140 0.823181 0.052 Uiso 1 1 calc R . . . .
C71 C 0.6160(4) 0.2777(5) 0.8211(3) 0.0455(15) Uani 1 1 d . . . . .
H71 H 0.638973 0.215311 0.810632 0.055 Uiso 1 1 calc R . . . .
C72 C 0.5137(4) 0.3164(4) 0.8289(3) 0.0353(12) Uani 1 1 d . . . . .
H72 H 0.467194 0.280078 0.823896 0.042 Uiso 1 1 calc R . . . .
C73 C 0.3147(4) 0.4446(4) 0.9418(2) 0.0242(9) Uani 1 1 d . . . . .
C74 C 0.2236(4) 0.4924(4) 0.9670(2) 0.0298(10) Uani 1 1 d . . . . .
H74 H 0.178677 0.536016 0.937377 0.036 Uiso 1 1 calc R . . . .
C75 C 0.1970(4) 0.4775(4) 1.0349(3) 0.0373(12) Uani 1 1 d . . . . .
H75 H 0.134537 0.511374 1.051414 0.045 Uiso 1 1 calc R . . . .
C76 C 0.2606(5) 0.4140(5) 1.0782(3) 0.0394(13) Uani 1 1 d . . . . .
H76 H 0.242214 0.403778 1.124730 0.047 Uiso 1 1 calc R . . . .
C77 C 0.3513(5) 0.3651(5) 1.0541(3) 0.0461(15) Uani 1 1 d . . . . .
H77 H 0.395088 0.320718 1.084261 0.055 Uiso 1 1 calc R . . . .
C78 C 0.3789(4) 0.3801(5) 0.9868(3) 0.0385(13) Uani 1 1 d . . . . .
H78 H 0.441922 0.346447 0.970694 0.046 Uiso 1 1 calc R . . . .
N1 N 0.2588(3) 0.7188(3) 0.67308(19) 0.0244(8) Uani 1 1 d . . . . .
N2 N 0.4531(3) 0.5708(3) 0.71389(19) 0.0236(8) Uani 1 1 d . . . . .
N3 N 0.2544(3) 0.4916(3) 0.73409(19) 0.0214(8) Uani 1 1 d . . . . .
P1 P 0.13370(9) 0.65704(9) 0.80053(6) 0.0206(2) Uani 1 1 d . . . . .
P2 P 0.36859(9) 0.73133(9) 0.77959(6) 0.0225(3) Uani 1 1 d . . . . .
P3 P 0.34626(9) 0.46486(9) 0.85162(6) 0.0210(2) Uani 1 1 d . . . . .
Ru1 Ru 0.30117(3) 0.60623(3) 0.76398(2) 0.01977(12) Uani 1 1 d . . . . .
F1 F -0.0922(4) 0.8020(4) 0.5884(2) 0.0785(14) Uani 1 1 d . . . . .
F2 F -0.1122(3) 0.7886(3) 0.4903(2) 0.0617(11) Uani 1 1 d . . . . .
F3 F -0.0728(4) 0.6486(4) 0.5747(3) 0.0813(15) Uani 1 1 d . . . . .
F4 F 0.0403(3) 0.6910(4) 0.4858(2) 0.0811(16) Uani 1 1 d . . . . .
F5 F 0.0624(3) 0.7069(3) 0.58191(18) 0.0501(9) Uani 1 1 d . . . . .
F6 F 0.0198(3) 0.8484(3) 0.5003(2) 0.0730(13) Uani 1 1 d . . . . .
P4 P -0.02511(11) 0.74808(12) 0.53617(7) 0.0353(3) Uani 1 1 d . . . . .
P5A P 0.5304(3) 0.8770(3) 0.26521(19) 0.0425(10) Uani 0.417(4) 1 d D . P A 1
F7A F 0.5267(8) 0.8486(9) 0.3422(4) 0.0741(15) Uani 0.417(4) 1 d D . P A 1
F8A F 0.5735(8) 0.7628(7) 0.2724(6) 0.0741(15) Uani 0.417(4) 1 d D . P A 1
F9A F 0.6350(7) 0.9006(9) 0.2543(6) 0.0741(15) Uani 0.417(4) 1 d D . P A 1
F10A F 0.5299(8) 0.9007(9) 0.1892(4) 0.0741(15) Uani 0.417(4) 1 d D . P A 1
F11A F 0.4685(8) 0.9824(7) 0.2576(6) 0.0741(15) Uani 0.417(4) 1 d D . P A 1
F12A F 0.4186(7) 0.8597(9) 0.2753(6) 0.0741(15) Uani 0.417(4) 1 d D . P A 1
P5B P 0.0672(3) -0.0788(2) 1.11849(17) 0.0520(8) Uani 0.583(4) 1 d . . P A 2
F7B F 0.1202(7) -0.1396(6) 1.1845(4) 0.0840(12) Uani 0.583(4) 1 d . . P A 2
F8B F 0.0556(7) -0.1766(6) 1.1149(4) 0.0840(12) Uani 0.583(4) 1 d . . P A 2
F9B F 0.1682(7) -0.1145(6) 1.0804(4) 0.0840(12) Uani 0.583(4) 1 d . . P A 2
F10B F 0.0308(7) -0.0219(6) 1.0551(4) 0.0840(12) Uani 0.583(4) 1 d . . P A 2
F11B F -0.0265(7) -0.0367(6) 1.1590(4) 0.0840(12) Uani 0.583(4) 1 d . . P A 2
F12B F 0.0908(7) 0.0214(6) 1.1242(4) 0.0840(12) Uani 0.583(4) 1 d . . P A 2

loop_
_atom_site_aniso_label
_atom_site_aniso_U_11
_atom_site_aniso_U_22
_atom_site_aniso_U_33
_atom_site_aniso_U_23
_atom_site_aniso_U_13
_atom_site_aniso_U_12
C1 0.043(3) 0.027(3) 0.025(2) -0.009(2) -0.006(2) -0.004(2)
C2 0.044(3) 0.043(3) 0.019(2) -0.004(2) -0.006(2) -0.011(2)
C3 0.062(4) 0.062(4) 0.024(3) -0.007(3) 0.000(3) -0.012(3)
C4 0.083(6) 0.089(6) 0.023(3) 0.002(3) 0.004(3) -0.009(5)
C5 0.092(6) 0.065(5) 0.031(3) 0.010(3) -0.017(4) -0.019(4)
C6 0.065(4) 0.045(4) 0.030(3) 0.003(3) -0.014(3) -0.007(3)
C7 0.050(3) 0.031(3) 0.025(2) 0.000(2) -0.011(2) -0.011(2)
C8 0.044(3) 0.024(2) 0.026(2) -0.002(2) -0.016(2) -0.004(2)
C9 0.028(2) 0.021(2) 0.025(2) -0.0041(18) -0.0083(19) -0.0015(18)
C10 0.030(2) 0.021(2) 0.024(2) -0.0036(18) -0.0098(19) -0.0025(18)
C11 0.034(3) 0.028(3) 0.030(3) -0.007(2) -0.010(2) 0.000(2)
C12 0.037(3) 0.024(3) 0.044(3) -0.007(2) -0.015(2) 0.000(2)
C13 0.042(3) 0.027(3) 0.038(3) 0.000(2) -0.020(2) -0.002(2)
C14 0.041(3) 0.030(3) 0.065(4) -0.006(3) -0.021(3) 0.011(2)
C15 0.020(2) 0.028(2) 0.025(2) -0.0097(19) -0.0042(18) -0.0016(18)
C16 0.028(2) 0.029(3) 0.027(2) -0.010(2) -0.002(2) -0.002(2)
C17 0.035(3) 0.028(3) 0.044(3) -0.016(2) 0.009(2) -0.009(2)
C18 0.032(3) 0.047(3) 0.063(4) -0.029(3) -0.001(3) -0.015(3)
C19 0.039(3) 0.053(4) 0.046(3) -0.020(3) -0.019(3) -0.007(3)
C20 0.039(3) 0.035(3) 0.033(3) -0.012(2) -0.015(2) -0.002(2)
C21 0.028(2) 0.023(2) 0.022(2) -0.0056(18) -0.0055(19) -0.0002(18)
C22 0.029(3) 0.032(3) 0.033(3) -0.014(2) -0.006(2) -0.001(2)
C23 0.047(3) 0.038(3) 0.034(3) -0.020(2) -0.013(2) 0.001(2)
C24 0.047(3) 0.035(3) 0.029(3) -0.014(2) -0.001(2) 0.003(2)
C25 0.036(3) 0.050(4) 0.042(3) -0.026(3) 0.007(3) -0.003(3)
C26 0.030(3) 0.034(3) 0.031(3) -0.015(2) -0.001(2) -0.003(2)
C27 0.030(3) 0.029(3) 0.030(3) -0.013(2) -0.003(2) -0.004(2)
C28 0.031(3) 0.036(3) 0.034(3) -0.019(2) 0.001(2) -0.001(2)
C29 0.039(3) 0.050(4) 0.059(4) -0.036(3) 0.005(3) -0.006(3)
C30 0.048(4) 0.066(5) 0.076(5) -0.050(4) 0.011(4) -0.006(3)
C31 0.036(3) 0.081(5) 0.074(5) -0.049(4) 0.011(3) -0.001(3)
C32 0.036(3) 0.068(4) 0.057(4) -0.039(4) 0.008(3) -0.011(3)
C33 0.030(3) 0.045(3) 0.033(3) -0.017(2) -0.001(2) -0.003(2)
C34 0.030(3) 0.034(3) 0.026(2) -0.009(2) -0.002(2) -0.006(2)
C35 0.028(2) 0.022(2) 0.024(2) -0.0059(18) -0.0039(19) -0.0026(18)
C36 0.029(2) 0.024(2) 0.022(2) -0.0074(18) -0.0043(19) -0.0030(19)
C37 0.032(3) 0.029(3) 0.029(3) -0.009(2) -0.002(2) -0.007(2)
C38 0.030(3) 0.039(3) 0.033(3) -0.009(2) 0.002(2) -0.014(2)
C39 0.028(3) 0.045(3) 0.032(3) -0.013(2) 0.003(2) -0.010(2)
C40 0.042(3) 0.058(4) 0.051(4) -0.024(3) 0.004(3) -0.027(3)
C41 0.037(3) 0.022(2) 0.036(3) -0.009(2) -0.014(2) -0.001(2)
C42 0.037(3) 0.026(3) 0.047(3) -0.012(2) -0.011(2) -0.005(2)
C43 0.047(3) 0.023(3) 0.069(4) -0.012(3) -0.017(3) 0.002(2)
C44 0.069(5) 0.024(3) 0.067(5) 0.007(3) -0.026(4) 0.002(3)
C45 0.068(5) 0.038(3) 0.044(4) 0.007(3) -0.010(3) -0.016(3)
C46 0.044(3) 0.028(3) 0.037(3) -0.004(2) -0.008(2) -0.006(2)
C47 0.024(2) 0.026(2) 0.030(2) -0.013(2) -0.0039(19) -0.0002(18)
C48 0.031(3) 0.037(3) 0.031(3) -0.012(2) -0.010(2) -0.006(2)
C49 0.036(3) 0.055(4) 0.031(3) -0.012(3) -0.011(2) -0.009(3)
C50 0.043(3) 0.066(4) 0.048(4) -0.036(3) -0.018(3) 0.006(3)
C51 0.055(4) 0.045(4) 0.074(5) -0.043(4) -0.028(3) 0.010(3)
C52 0.046(3) 0.030(3) 0.050(3) -0.018(3) -0.014(3) -0.001(2)
C53 0.032(3) 0.026(2) 0.026(2) -0.0107(19) -0.009(2) 0.000(2)
C54 0.038(3) 0.032(3) 0.035(3) -0.019(2) -0.014(2) 0.004(2)
C55 0.058(4) 0.036(3) 0.038(3) -0.016(2) -0.024(3) 0.006(3)
C56 0.075(5) 0.045(4) 0.054(4) -0.025(3) -0.038(4) 0.002(3)
C57 0.069(5) 0.046(4) 0.065(4) -0.030(3) -0.032(4) -0.003(3)
C58 0.053(4) 0.036(3) 0.061(4) -0.029(3) -0.023(3) -0.002(3)
C59 0.032(3) 0.029(3) 0.040(3) -0.020(2) -0.010(2) 0.003(2)
C60 0.027(2) 0.027(2) 0.030(2) -0.016(2) -0.004(2) 0.0016(19)
C61 0.021(2) 0.021(2) 0.027(2) -0.0094(18) -0.0038(18) 0.0001(17)
C62 0.021(2) 0.022(2) 0.025(2) -0.0064(18) -0.0049(18) 0.0006(18)
C63 0.031(3) 0.023(2) 0.032(3) -0.003(2) -0.009(2) -0.002(2)
C64 0.032(3) 0.021(2) 0.039(3) -0.008(2) -0.003(2) -0.002(2)
C65 0.030(3) 0.025(2) 0.046(3) -0.016(2) -0.006(2) 0.001(2)
C66 0.060(4) 0.018(3) 0.051(4) -0.003(2) -0.009(3) -0.007(2)
C67 0.021(2) 0.024(2) 0.027(2) -0.0049(19) -0.0080(18) 0.0013(18)
C68 0.029(3) 0.028(3) 0.029(2) -0.006(2) -0.006(2) -0.002(2)
C69 0.028(3) 0.041(3) 0.037(3) -0.004(2) -0.010(2) -0.006(2)
C70 0.027(3) 0.045(3) 0.053(4) -0.014(3) -0.004(3) 0.004(2)
C71 0.032(3) 0.041(3) 0.062(4) -0.023(3) -0.006(3) 0.007(2)
C72 0.031(3) 0.034(3) 0.046(3) -0.020(2) -0.009(2) 0.000(2)
C73 0.027(2) 0.024(2) 0.021(2) -0.0050(18) -0.0063(18) -0.0045(19)
C74 0.035(3) 0.027(2) 0.027(2) -0.007(2) -0.006(2) -0.005(2)
C75 0.043(3) 0.037(3) 0.032(3) -0.013(2) 0.004(2) -0.010(2)
C76 0.056(4) 0.047(3) 0.020(2) -0.007(2) -0.002(2) -0.025(3)
C77 0.044(3) 0.061(4) 0.025(3) 0.005(3) -0.014(2) -0.010(3)
C78 0.032(3) 0.047(3) 0.032(3) -0.005(2) -0.010(2) -0.001(2)
N1 0.027(2) 0.024(2) 0.0206(19) -0.0063(16) -0.0034(16) -0.0024(16)
N2 0.025(2) 0.0222(19) 0.0221(19) -0.0066(15) -0.0018(16) -0.0029(16)
N3 0.0222(19) 0.0203(19) 0.0220(18) -0.0085(15) -0.0067(15) 0.0024(15)
P1 0.0221(6) 0.0197(6) 0.0190(5) -0.0051(4) -0.0047(4) -0.0009(4)
P2 0.0259(6) 0.0183(6) 0.0236(6) -0.0071(5) -0.0045(5) -0.0024(5)
P3 0.0214(6) 0.0199(6) 0.0213(6) -0.0057(4) -0.0058(4) -0.0007(4)
Ru1 0.02213(19) 0.01844(19) 0.01844(18) -0.00592(13) -0.00432(13) -0.00075(13)
F1 0.093(3) 0.091(3) 0.049(2) -0.039(2) -0.007(2) 0.017(3)
F2 0.050(2) 0.077(3) 0.066(3) -0.033(2) -0.032(2) 0.012(2)
F3 0.074(3) 0.059(3) 0.107(4) -0.002(3) -0.020(3) -0.027(2)
F4 0.060(3) 0.132(4) 0.062(3) -0.068(3) -0.026(2) 0.034(3)
F5 0.071(2) 0.0402(19) 0.045(2) -0.0098(16) -0.0334(18) -0.0029(17)
F6 0.067(3) 0.062(3) 0.073(3) 0.023(2) -0.032(2) -0.020(2)
P4 0.0386(8) 0.0411(8) 0.0278(7) -0.0133(6) -0.0093(6) -0.0010(6)
P5A 0.052(2) 0.040(2) 0.045(2) -0.0241(17) 0.0010(17) -0.0167(17)
F7A 0.062(3) 0.078(3) 0.074(3) -0.021(2) -0.004(2) -0.001(2)
F8A 0.062(3) 0.078(3) 0.074(3) -0.021(2) -0.004(2) -0.001(2)
F9A 0.062(3) 0.078(3) 0.074(3) -0.021(2) -0.004(2) -0.001(2)
F10A 0.062(3) 0.078(3) 0.074(3) -0.021(2) -0.004(2) -0.001(2)
F11A 0.062(3) 0.078(3) 0.074(3) -0.021(2) -0.004(2) -0.001(2)
F12A 0.062(3) 0.078(3) 0.074(3) -0.021(2) -0.004(2) -0.001(2)
P5B 0.0565(19) 0.0494(17) 0.0561(18) -0.0209(14) -0.0056(14) -0.0148(14)
F7B 0.110(3) 0.058(2) 0.076(2) -0.0246(17) -0.019(2) 0.0145(18)
F8B 0.110(3) 0.058(2) 0.076(2) -0.0246(17) -0.019(2) 0.0145(18)
F9B 0.110(3) 0.058(2) 0.076(2) -0.0246(17) -0.019(2) 0.0145(18)
F10B 0.110(3) 0.058(2) 0.076(2) -0.0246(17) -0.019(2) 0.0145(18)
F11B 0.110(3) 0.058(2) 0.076(2) -0.0246(17) -0.019(2) 0.0145(18)
F12B 0.110(3) 0.058(2) 0.076(2) -0.0246(17) -0.019(2) 0.0145(18)

loop_
_atom_type_symbol
_atom_type_description
_atom_type_scat_dispersion_real
_atom_type_scat_dispersion_imag
_atom_type_scat_source
C C 0.0033 0.0016 'International Tables Vol C Tables 4.2.6.8 and 6.1.1.4'
H H 0.0000 0.0000 'International Tables Vol C Tables 4.2.6.8 and 6.1.1.4'
F F 0.0171 0.0103 'International Tables Vol C Tables 4.2.6.8 and 6.1.1.4'
N N 0.0061 0.0033 'International Tables Vol C Tables 4.2.6.8 and 6.1.1.4'
P P 0.1023 0.0942 'International Tables Vol C Tables 4.2.6.8 and 6.1.1.4'
Ru Ru -1.2594 0.8363 'International Tables Vol C Tables 4.2.6.8 and 6.1.1.4'

loop_
_geom_angle_atom_site_label_1
_geom_angle_atom_site_label_2
_geom_angle_atom_site_label_3
_geom_angle
_geom_angle_site_symmetry_1
_geom_angle_site_symmetry_3
_geom_angle_publ_flag
N1 C1 C2 124.3(5) . . ?
C3 C2 C1 119.9(6) . . ?
C7 C2 C1 119.5(5) . . ?
C7 C2 C3 120.5(5) . . ?
C4 C3 C2 119.7(7) . . ?
C3 C4 C5 119.7(7) . . ?
C6 C5 C4 121.2(6) . . ?
C5 C6 C7 120.4(7) . . ?
C2 C7 C6 118.6(5) . . ?
C2 C7 C8 117.6(5) . . ?
C6 C7 C8 123.8(6) . . ?
C9 C8 C7 118.9(5) . . ?
C13 C8 C7 123.2(5) . . ?
C13 C8 C9 117.9(5) . . ?
C10 C9 C8 119.4(4) . . ?
N1 C9 C8 121.9(4) . . ?
N1 C9 C10 118.7(4) . . ?
C9 C10 P1 116.1(4) . . ?
C11 C10 C9 120.3(4) . . ?
C11 C10 P1 123.5(4) . . ?
C10 C11 C12 121.2(5) . . ?
C11 C12 C14 120.2(5) . . ?
C13 C12 C11 118.4(5) . . ?
C13 C12 C14 121.4(5) . . ?
C12 C13 C8 122.6(5) . . ?
C16 C15 C20 118.1(5) . . ?
C16 C15 P1 121.1(4) . . ?
C20 C15 P1 120.7(4) . . ?
C17 C16 C15 120.9(5) . . ?
C18 C17 C16 120.6(5) . . ?
C17 C18 C19 119.6(5) . . ?
C18 C19 C20 120.8(5) . . ?
C19 C20 C15 120.0(5) . . ?
C22 C21 P1 119.2(4) . . ?
C26 C21 C22 119.0(5) . . ?
C26 C21 P1 121.7(4) . . ?
C23 C22 C21 121.2(5) . . ?
C22 C23 C24 119.2(5) . . ?
C25 C24 C23 120.4(5) . . ?
C24 C25 C26 120.0(5) . . ?
C21 C26 C25 120.2(5) . . ?
N2 C27 C28 125.0(5) . . ?
C29 C28 C27 121.0(5) . . ?
C33 C28 C27 119.2(5) . . ?
C33 C28 C29 119.8(5) . . ?
C30 C29 C28 121.2(6) . . ?
C29 C30 C31 118.7(6) . . ?
C32 C31 C30 121.1(6) . . ?
C31 C32 C33 120.8(6) . . ?
C28 C33 C34 117.3(5) . . ?
C32 C33 C28 118.4(5) . . ?
C32 C33 C34 124.3(5) . . ?
C35 C34 C33 118.4(5) . . ?
C39 C34 C33 122.8(5) . . ?
C39 C34 C35 118.7(5) . . ?
C36 C35 C34 118.5(5) . . ?
C36 C35 N2 119.3(4) . . ?
N2 C35 C34 122.2(4) . . ?
C35 C36 P2 117.1(4) . . ?
C37 C36 C35 120.6(5) . . ?
C37 C36 P2 122.3(4) . . ?
C36 C37 C38 121.9(5) . . ?
C37 C38 C40 120.6(5) . . ?
C39 C38 C37 117.3(5) . . ?
C39 C38 C40 122.0(5) . . ?
C38 C39 C34 123.0(5) . . ?
C42 C41 P2 120.1(4) . . ?
C46 C41 C42 118.4(5) . . ?
C46 C41 P2 121.4(4) . . ?
C43 C42 C41 120.7(6) . . ?
C42 C43 C44 120.0(6) . . ?
C45 C44 C43 119.8(6) . . ?
C44 C45 C46 120.1(6) . . ?
C45 C46 C41 121.0(6) . . ?
C48 C47 C52 118.0(5) . . ?
C48 C47 P2 119.8(4) . . ?
C52 C47 P2 122.2(4) . . ?
C49 C48 C47 121.8(5) . . ?
C48 C49 C50 119.7(6) . . ?
C51 C50 C49 119.1(5) . . ?
C52 C51 C50 121.4(6) . . ?
C51 C52 C47 120.0(6) . . ?
N3 C53 C54 124.9(5) . . ?
C55 C54 C53 120.0(5) . . ?
C59 C54 C53 119.4(5) . . ?
C59 C54 C55 120.5(5) . . ?
C56 C55 C54 118.9(6) . . ?
C55 C56 C57 120.9(6) . . ?
C58 C57 C56 121.6(6) . . ?
C57 C58 C59 119.1(6) . . ?
C54 C59 C58 119.1(5) . . ?
C54 C59 C60 117.0(5) . . ?
C58 C59 C60 123.8(5) . . ?
C61 C60 C59 119.2(5) . . ?
C61 C60 C65 118.5(5) . . ?
C65 C60 C59 122.3(5) . . ?
C60 C61 C62 119.6(4) . . ?
C60 C61 N3 122.2(4) . . ?
C62 C61 N3 118.1(4) . . ?
C61 C62 P3 117.1(3) . . ?
C63 C62 C61 120.2(4) . . ?
C63 C62 P3 122.6(4) . . ?
C62 C63 C64 121.1(5) . . ?
C63 C64 C66 120.3(5) . . ?
C65 C64 C63 118.2(5) . . ?
C65 C64 C66 121.5(5) . . ?
C64 C65 C60 122.3(5) . . ?
C68 C67 P3 119.1(4) . . ?
C72 C67 C68 118.6(4) . . ?
C72 C67 P3 122.2(4) . . ?
C69 C68 C67 120.4(5) . . ?
C70 C69 C68 120.1(5) . . ?
C71 C70 C69 120.4(5) . . ?
C70 C71 C72 120.0(6) . . ?
C71 C72 C67 120.5(5) . . ?
C74 C73 C78 118.2(5) . . ?
C74 C73 P3 119.5(4) . . ?
C78 C73 P3 122.3(4) . . ?
C73 C74 C75 120.9(5) . . ?
C76 C75 C74 120.2(5) . . ?
C75 C76 C77 119.8(5) . . ?
C76 C77 C78 120.5(5) . . ?
C77 C78 C73 120.4(5) . . ?
C1 N1 C9 117.5(4) . . ?
C1 N1 Ru1 122.6(3) . . ?
C9 N1 Ru1 119.8(3) . . ?
C27 N2 C35 117.9(4) . . ?
C27 N2 Ru1 122.4(3) . . ?
C35 N2 Ru1 119.3(3) . . ?
C53 N3 C61 117.1(4) . . ?
C53 N3 Ru1 122.8(3) . . ?
C61 N3 Ru1 119.9(3) . . ?
C10 P1 C15 103.6(2) . . ?
C10 P1 C21 102.1(2) . . ?
C10 P1 Ru1 101.81(16) . . ?
C15 P1 C21 102.0(2) . . ?
C15 P1 Ru1 113.87(15) . . ?
C21 P1 Ru1 130.10(16) . . ?
C36 P2 C41 103.3(2) . . ?
C36 P2 Ru1 102.17(16) . . ?
C41 P2 Ru1 115.61(17) . . ?
C47 P2 C36 102.1(2) . . ?
C47 P2 C41 102.0(2) . . ?
C47 P2 Ru1 128.32(17) . . ?
C62 P3 C67 103.8(2) . . ?
C62 P3 C73 100.9(2) . . ?
C62 P3 Ru1 101.78(15) . . ?
C67 P3 C73 101.8(2) . . ?
C67 P3 Ru1 114.83(16) . . ?
C73 P3 Ru1 130.09(16) . . ?
N1 Ru1 N2 90.51(15) . . ?
N1 Ru1 N3 89.53(14) . . ?
N1 Ru1 P1 80.78(11) . . ?
N1 Ru1 P2 85.60(11) . . ?
N1 Ru1 P3 169.81(11) . . ?
N2 Ru1 P1 171.04(11) . . ?
N2 Ru1 P2 81.81(11) . . ?
N2 Ru1 P3 86.43(11) . . ?
N3 Ru1 N2 90.26(14) . . ?
N3 Ru1 P1 87.59(10) . . ?
N3 Ru1 P2 170.65(11) . . ?
N3 Ru1 P3 80.77(10) . . ?
P1 Ru1 P3 101.80(4) . . ?
P2 Ru1 P1 99.48(4) . . ?
P2 Ru1 P3 103.54(4) . . ?
F1 P4 F2 89.9(2) . . ?
F1 P4 F3 89.1(3) . . ?
F1 P4 F5 90.4(2) . . ?
F2 P4 F3 90.0(3) . . ?
F2 P4 F5 179.7(2) . . ?
F4 P4 F1 178.0(3) . . ?
F4 P4 F2 90.4(2) . . ?
F4 P4 F3 88.9(3) . . ?
F4 P4 F5 89.3(2) . . ?
F4 P4 F6 93.4(3) . . ?
F5 P4 F3 89.9(2) . . ?
F6 P4 F1 88.6(3) . . ?
F6 P4 F2 90.2(2) . . ?
F6 P4 F3 177.7(3) . . ?
F6 P4 F5 89.9(2) . . ?
F7A P5A F12A 89.8(6) . . ?
F8A P5A F7A 86.3(6) . . ?
F8A P5A F12A 92.5(6) . . ?
F9A P5A F7A 91.0(6) . . ?
F9A P5A F8A 91.0(7) . . ?
F9A P5A F10A 91.9(6) . . ?
F9A P5A F11A 100.4(7) . . ?
F9A P5A F12A 176.4(7) . . ?
F10A P5A F7A 176.6(7) . . ?
F10A P5A F8A 91.9(6) . . ?
F10A P5A F12A 87.4(6) . . ?
F11A P5A F7A 95.7(6) . . ?
F11A P5A F8A 168.4(7) . . ?
F11A P5A F10A 85.5(6) . . ?
F11A P5A F12A 76.1(6) . . ?
F8B P5B F7B 87.5(5) . . ?
F8B P5B F9B 77.1(5) . . ?
F8B P5B F10B 94.5(5) . . ?
F8B P5B F11B 108.6(6) . . ?
F8B P5B F12B 174.1(6) . . ?
F9B P5B F7B 84.9(5) . . ?
F9B P5B F12B 98.6(5) . . ?
F10B P5B F7B 173.4(6) . . ?
F10B P5B F9B 89.4(5) . . ?
F10B P5B F11B 93.2(5) . . ?
F10B P5B F12B 89.4(5) . . ?
F11B P5B F7B 92.1(5) . . ?
F11B P5B F9B 173.5(6) . . ?
F11B P5B F12B 75.5(5) . . ?
F12B P5B F7B 88.1(5) . . ?

loop_
_geom_bond_atom_site_label_1
_geom_bond_atom_site_label_2
_geom_bond_distance
_geom_bond_site_symmetry_2
_geom_bond_publ_flag
C1 C2 1.420(7) . ?
C1 N1 1.319(6) . ?
C2 C3 1.406(8) . ?
C2 C7 1.400(8) . ?
C3 C4 1.377(10) . ?
C4 C5 1.401(12) . ?
C5 C6 1.358(10) . ?
C6 C7 1.410(8) . ?
C7 C8 1.435(8) . ?
C8 C9 1.419(7) . ?
C8 C13 1.411(8) . ?
C9 C10 1.406(7) . ?
C9 N1 1.402(6) . ?
C10 C11 1.375(7) . ?
C10 P1 1.819(5) . ?
C11 C12 1.406(7) . ?
C12 C13 1.369(8) . ?
C12 C14 1.515(8) . ?
C15 C16 1.400(7) . ?
C15 C20 1.403(7) . ?
C15 P1 1.829(5) . ?
C16 C17 1.381(7) . ?
C17 C18 1.371(9) . ?
C18 C19 1.382(9) . ?
C19 C20 1.389(8) . ?
C21 C22 1.396(7) . ?
C21 C26 1.368(7) . ?
C21 P1 1.838(5) . ?
C22 C23 1.381(7) . ?
C23 C24 1.389(9) . ?
C24 C25 1.366(9) . ?
C25 C26 1.412(7) . ?
C27 C28 1.422(7) . ?
C27 N2 1.291(6) . ?
C28 C29 1.411(8) . ?
C28 C33 1.407(8) . ?
C29 C30 1.357(9) . ?
C30 C31 1.420(10) . ?
C31 C32 1.359(9) . ?
C32 C33 1.405(8) . ?
C33 C34 1.447(8) . ?
C34 C35 1.417(7) . ?
C34 C39 1.395(8) . ?
C35 C36 1.405(6) . ?
C35 N2 1.406(6) . ?
C36 C37 1.369(7) . ?
C36 P2 1.825(5) . ?
C37 C38 1.402(7) . ?
C38 C39 1.374(8) . ?
C38 C40 1.513(8) . ?
C41 C42 1.392(8) . ?
C41 C46 1.392(8) . ?
C41 P2 1.833(5) . ?
C42 C43 1.385(8) . ?
C43 C44 1.387(10) . ?
C44 C45 1.378(10) . ?
C45 C46 1.379(8) . ?
C47 C48 1.383(7) . ?
C47 C52 1.402(7) . ?
C47 P2 1.821(5) . ?
C48 C49 1.379(7) . ?
C49 C50 1.382(9) . ?
C50 C51 1.381(10) . ?
C51 C52 1.373(9) . ?
C53 C54 1.420(7) . ?
C53 N3 1.315(6) . ?
C54 C55 1.415(7) . ?
C54 C59 1.400(8) . ?
C55 C56 1.372(9) . ?
C56 C57 1.380(10) . ?
C57 C58 1.378(9) . ?
C58 C59 1.413(8) . ?
C59 C60 1.451(7) . ?
C60 C61 1.404(7) . ?
C60 C65 1.408(7) . ?
C61 C62 1.405(6) . ?
C61 N3 1.408(6) . ?
C62 C63 1.384(7) . ?
C62 P3 1.820(5) . ?
C63 C64 1.404(7) . ?
C64 C65 1.380(8) . ?
C64 C66 1.516(7) . ?
C67 C68 1.400(7) . ?
C67 C72 1.397(7) . ?
C67 P3 1.829(5) . ?
C68 C69 1.390(7) . ?
C69 C70 1.380(8) . ?
C70 C71 1.376(9) . ?
C71 C72 1.394(8) . ?
C73 C74 1.384(7) . ?
C73 C78 1.400(7) . ?
C73 P3 1.836(5) . ?
C74 C75 1.386(7) . ?
C75 C76 1.369(8) . ?
C76 C77 1.377(9) . ?
C77 C78 1.377(8) . ?
N1 Ru1 2.172(4) . ?
N2 Ru1 2.188(4) . ?
N3 Ru1 2.183(4) . ?
P1 Ru1 2.3193(12) . ?
P2 Ru1 2.3166(12) . ?
P3 Ru1 2.3258(12) . ?
F1 P4 1.585(4) . ?
F2 P4 1.595(4) . ?
F3 P4 1.598(5) . ?
F4 P4 1.573(4) . ?
F5 P4 1.598(4) . ?
F6 P4 1.581(4) . ?
P5A F7A 1.562(9) . ?
P5A F8A 1.560(9) . ?
P5A F9A 1.515(9) . ?
P5A F10A 1.556(9) . ?
P5A F11A 1.518(9) . ?
P5A F12A 1.580(9) . ?
P5B F7B 1.621(9) . ?
P5B F8B 1.456(9) . ?
P5B F9B 1.538(10) . ?
P5B F10B 1.462(9) . ?
P5B F11B 1.524(9) . ?
P5B F12B 1.572(10) . ?

loop_
_smtbx_masks_void_nr
_smtbx_masks_void_average_x
_smtbx_masks_void_average_y
_smtbx_masks_void_average_z
_smtbx_masks_void_volume
_smtbx_masks_void_count_electrons
_smtbx_masks_void_content
1 0.500 0.000 0.000 229.5 58.5 ?
2 0.500 -0.228 0.500 291.7 65.6 ?
